data_7112705
loop_
_publ_author_name
'Bohnsack, Alisha M.'
'Ibarra, Ilich A.'
'Hatfield, Peter W.'
'Yoon, Ji Woong'
'Hwang, Young Kyu'
'Chang, Jong-San'
'Humphrey, Simon M.'

_publ_section_title
;
 High capacity CO2 adsorption in a Mg(II)-based phosphine oxide
 coordination material.
;
_journal_issue 17
_journal_name_full 'Chemical communications (Cambridge, England)'
_journal_page_first 4899
_journal_page_last 4901
_journal_paper_doi 10.1039/c1cc10754b
_journal_volume 47
_journal_year 2011
_chemical_formula_moiety 'C42 H26 Mg4 O20 P2, C3 H7 N O'
_chemical_formula_sum 'C45 H33 Mg4 N O21 P2'
_chemical_formula_weight 1082.90
_chemical_name_common PCM-11
_chemical_name_systematic
;
?
;
_space_group_IT_number 14
_symmetry_cell_setting monoclinic
_symmetry_space_group_name_Hall '-P 2ybc'
_symmetry_space_group_name_H-M 'P 1 21/c 1'
_atom_sites_solution_hydrogens geom
_atom_sites_solution_primary direct
_atom_sites_solution_secondary difmap
_audit_creation_method SHELXL-97
_cell_angle_alpha 90.00
_cell_angle_beta 104.8821(13)
_cell_angle_gamma 90.00
_cell_formula_units_Z 2
_cell_length_a 13.5792(4)
_cell_length_b 13.8958(4)
_cell_length_c 20.7478(6)
_cell_measurement_reflns_used 17239
_cell_measurement_temperature 180(2)
_cell_measurement_theta_max 25.03
_cell_measurement_theta_min 1.02
_cell_volume 3783.66(19)
_computing_cell_refinement 'HKL Scalepack (Otwinowski & Minor 1997)'
_computing_data_reduction
;
HKL Denzo and Scalepack (Otwinowski & Minor 1997)
;
_computing_publication_material 'SHELXL-97 (Sheldrick 1997)'
_computing_structure_refinement 'SHELXL-97 (Sheldrick 1997)'
_computing_structure_solution 'SIR-92 (Altomare et al. 1994)'
_diffrn_ambient_temperature 180(2)
_diffrn_measured_fraction_theta_full 0.992
_diffrn_measured_fraction_theta_max 0.992
_diffrn_measurement_device_type 'Nonius Kappa CCD'
_diffrn_measurement_method 'Thin slice \w and \f scans'
_diffrn_radiation_source 'fine-focus sealed tube'
_diffrn_radiation_type MoK\a
_diffrn_radiation_wavelength 0.71073
_diffrn_reflns_av_R_equivalents 0.0880
_diffrn_reflns_av_sigmaI/netI 0.0769
_diffrn_reflns_limit_h_max 15
_diffrn_reflns_limit_h_min -15
_diffrn_reflns_limit_k_max 15
_diffrn_reflns_limit_k_min -15
_diffrn_reflns_limit_l_max 23
_diffrn_reflns_limit_l_min -23
_diffrn_reflns_number 21285
_diffrn_reflns_theta_full 24.00
_diffrn_reflns_theta_max 24.00
_diffrn_reflns_theta_min 3.56
_exptl_absorpt_coefficient_mu 0.144
_exptl_absorpt_correction_T_max 0.995
_exptl_absorpt_correction_T_min 0.889
_exptl_absorpt_correction_type multi-scan
_exptl_absorpt_process_details
;
multi-scan from symmetry-related measurements
Sortav (Blessing 1995)
;
_exptl_crystal_colour Colorless
_exptl_crystal_density_diffrn 0.951
_exptl_crystal_density_method 'not measured'
_exptl_crystal_description Rod
_exptl_crystal_F_000 1112
_exptl_crystal_size_max 0.20
_exptl_crystal_size_mid 0.05
_exptl_crystal_size_min 0.05
_refine_diff_density_max 1.410
_refine_diff_density_min -0.296
_refine_diff_density_rms 0.094
_refine_ls_extinction_method none
_refine_ls_goodness_of_fit_ref 1.021
_refine_ls_hydrogen_treatment fixed
_refine_ls_matrix_type full
_refine_ls_number_parameters 328
_refine_ls_number_reflns 5893
_refine_ls_number_restraints 3
_refine_ls_restrained_S_all 1.023
_refine_ls_R_factor_all 0.1098
_refine_ls_R_factor_gt 0.0783
_refine_ls_shift/su_max 0.000
_refine_ls_shift/su_mean 0.000
_refine_ls_structure_factor_coef Fsqd
_refine_ls_weighting_details 'calc w=1/[\s^2^(Fo^2^)+(0.1603P)^2^+0.0000P] where P=(Fo^2^+2Fc^2^)/3'
_refine_ls_weighting_scheme calc
_refine_ls_wR_factor_gt 0.2160
_refine_ls_wR_factor_ref 0.2384
_reflns_number_gt 4012
_reflns_number_total 5893
_reflns_threshold_expression >2sigma(I)
_cod_data_source_file c1cc10754b.txt
_cod_data_source_block sh0803b
_cod_original_sg_symbol_H-M P2(1)/c
_cod_database_code 7112705

loop_
_symmetry_equiv_pos_as_xyz
'x, y, z'
'-x, y+1/2, -z+1/2'
'-x, -y, -z'
'x, -y-1/2, z-1/2'

loop_
_atom_site_label
_atom_site_type_symbol
_atom_site_fract_x
_atom_site_fract_y
_atom_site_fract_z
_atom_site_U_iso_or_equiv
_atom_site_adp_type
_atom_site_occupancy
_atom_site_symmetry_multiplicity
_atom_site_calc_flag
_atom_site_refinement_flags
P1 P 0.73596(7) -0.03705(8) -0.18150(5) 0.0251(3) Uani 1 1 d .
Mg1 Mg 0.65386(10) -0.13395(10) -0.04953(6) 0.0273(4) Uani 1 1 d .
Mg2 Mg 0.40507(10) -0.04299(10) -0.05170(7) 0.0297(4) Uani 1 1 d .
O1P O 0.6788(2) -0.0623(2) -0.13157(13) 0.0306(7) Uani 1 1 d .
O1 O 0.6285(2) -0.4169(2) -0.39263(14) 0.0381(8) Uani 1 1 d .
O2 O 0.6305(2) -0.2970(2) -0.46473(14) 0.0395(8) Uani 1 1 d .
O3 O 1.2143(2) 0.0774(2) -0.01136(14) 0.0369(8) Uani 1 1 d .
O4 O 1.2482(2) -0.0558(2) -0.06207(16) 0.0441(8) Uani 1 1 d .
O5 O 0.6084(2) 0.3709(2) -0.36522(16) 0.0484(9) Uani 1 1 d .
O6 O 0.4616(2) 0.2857(2) -0.38969(14) 0.0347(7) Uani 1 1 d .
O7 O 0.56004(19) -0.0238(2) -0.03977(12) 0.0270(6) Uani 1 1 d .
H7 H 0.5671 0.0262 -0.0729 0.032 Uiso 1 1 calc R
O8 O 0.7481(3) -0.2498(3) -0.06128(16) 0.0516(9) Uani 1 1 d .
O9 O 0.4168(3) -0.1781(2) 0.00115(17) 0.0516(9) Uani 1 1 d .
C1 C 0.7159(3) -0.1256(3) -0.24731(19) 0.0286(9) Uani 1 1 d .
C2 C 0.6826(4) -0.2157(4) -0.2361(2) 0.0456(12) Uani 1 1 d .
H2A H 0.6752 -0.2322 -0.1931 0.055 Uiso 1 1 calc R
C3 C 0.6598(4) -0.2827(4) -0.2870(2) 0.0469(13) Uani 1 1 d .
H3A H 0.6375 -0.3452 -0.2786 0.056 Uiso 1 1 calc R
C4 C 0.6692(3) -0.2594(3) -0.35036(19) 0.0289(9) Uani 1 1 d .
C5 C 0.7049(4) -0.1700(4) -0.3606(2) 0.0502(13) Uani 1 1 d .
H5A H 0.7136 -0.1543 -0.4034 0.060 Uiso 1 1 calc R
C6 C 0.7287(4) -0.1019(4) -0.3103(2) 0.0495(13) Uani 1 1 d .
H6A H 0.7532 -0.0402 -0.3183 0.059 Uiso 1 1 calc R
C7 C 0.6408(3) -0.3315(3) -0.4066(2) 0.0320(10) Uani 1 1 d .
C8 C 0.8707(3) -0.0229(3) -0.14608(18) 0.0258(9) Uani 1 1 d .
C9 C 0.9413(4) -0.0833(4) -0.1625(3) 0.0502(14) Uani 1 1 d .
H9A H 0.9193 -0.1314 -0.1956 0.060 Uiso 1 1 calc R
C10 C 1.0442(4) -0.0742(4) -0.1308(3) 0.0509(14) Uani 1 1 d .
H10A H 1.0923 -0.1162 -0.1423 0.061 Uiso 1 1 calc R
C11 C 1.0766(3) -0.0051(3) -0.0834(2) 0.0323(10) Uani 1 1 d .
C12 C 1.0069(3) 0.0565(4) -0.0676(2) 0.0399(11) Uani 1 1 d .
H12A H 1.0298 0.1057 -0.0355 0.048 Uiso 1 1 calc R
C13 C 0.9035(3) 0.0475(3) -0.0980(2) 0.0404(11) Uani 1 1 d .
H13A H 0.8557 0.0893 -0.0861 0.048 Uiso 1 1 calc R
C14 C 1.1901(3) 0.0061(3) -0.0495(2) 0.0326(10) Uani 1 1 d .
C15 C 0.6886(3) 0.0727(3) -0.2254(2) 0.0308(10) Uani 1 1 d .
C16 C 0.7491(3) 0.1392(4) -0.2460(3) 0.0490(14) Uani 1 1 d .
H16A H 0.8212 0.1333 -0.2319 0.059 Uiso 1 1 calc R
C17 C 0.7057(3) 0.2147(4) -0.2871(2) 0.0470(13) Uani 1 1 d .
H17A H 0.7482 0.2613 -0.2999 0.056 Uiso 1 1 calc R
C18 C 0.6007(3) 0.2228(3) -0.3099(2) 0.0332(10) Uani 1 1 d .
C19 C 0.5399(3) 0.1558(3) -0.2885(2) 0.0417(12) Uani 1 1 d .
H19A H 0.4678 0.1606 -0.3035 0.050 Uiso 1 1 calc R
C20 C 0.5827(3) 0.0830(3) -0.2462(2) 0.0417(12) Uani 1 1 d .
H20A H 0.5401 0.0392 -0.2307 0.050 Uiso 1 1 calc R
C21 C 0.5529(3) 0.3002(3) -0.3592(2) 0.0351(11) Uani 1 1 d .
N100 N 0.9729(14) -0.2517(15) 0.1758(9) 0.139(6) Uiso 0.50 1 d P
O100 O 0.9123(10) -0.3144(11) 0.0494(7) 0.135(4) Uiso 0.50 1 d P
C100 C 0.8965(18) -0.2575(17) 0.0981(11) 0.154(8) Uiso 0.50 1 d PD
H10B H 0.8378 -0.2175 0.0878 0.185 Uiso 0.50 1 calc PR
C101 C 1.036(2) -0.332(2) 0.1780(13) 0.206(13) Uiso 0.50 1 d PD
H10C H 1.0844 -0.3363 0.2220 0.309 Uiso 0.50 1 calc PR
H10D H 1.0737 -0.3258 0.1437 0.309 Uiso 0.50 1 calc PR
H10E H 0.9944 -0.3906 0.1697 0.309 Uiso 0.50 1 calc PR
C102 C 0.9456(12) -0.1868(12) 0.2132(8) 0.100(5) Uiso 0.50 1 d PD
H10F H 0.9924 -0.1883 0.2579 0.150 Uiso 0.50 1 calc PR
H10G H 0.8761 -0.2002 0.2164 0.150 Uiso 0.50 1 calc PR
H10H H 0.9477 -0.1230 0.1935 0.150 Uiso 0.50 1 calc PR

loop_
_atom_site_aniso_label
_atom_site_aniso_U_11
_atom_site_aniso_U_22
_atom_site_aniso_U_33
_atom_site_aniso_U_23
_atom_site_aniso_U_13
_atom_site_aniso_U_12
P1 0.0248(6) 0.0261(6) 0.0228(5) 0.0004(4) 0.0029(4) -0.0011(4)
Mg1 0.0304(7) 0.0273(8) 0.0225(7) -0.0011(5) 0.0036(6) 0.0013(6)
Mg2 0.0277(7) 0.0282(8) 0.0306(7) -0.0039(6) 0.0029(6) 0.0001(6)
O1P 0.0345(15) 0.0299(16) 0.0278(14) -0.0004(12) 0.0088(12) -0.0002(12)
O1 0.0490(18) 0.034(2) 0.0293(15) -0.0052(13) 0.0067(14) -0.0090(14)
O2 0.0550(19) 0.0344(18) 0.0262(15) -0.0047(13) 0.0052(14) -0.0031(15)
O3 0.0295(15) 0.0424(19) 0.0344(16) -0.0117(14) 0.0004(13) 0.0000(13)
O4 0.0270(16) 0.045(2) 0.055(2) -0.0110(16) 0.0018(15) 0.0015(14)
O5 0.0434(18) 0.043(2) 0.052(2) 0.0208(16) -0.0003(16) -0.0030(16)
O6 0.0357(17) 0.0307(17) 0.0348(15) 0.0063(13) 0.0039(14) 0.0041(13)
O7 0.0259(14) 0.0291(16) 0.0251(14) -0.0005(12) 0.0054(12) 0.0002(12)
O8 0.054(2) 0.050(2) 0.048(2) -0.0070(16) 0.0072(17) 0.0202(17)
O9 0.053(2) 0.040(2) 0.060(2) 0.0037(17) 0.0103(17) -0.0012(16)
C1 0.029(2) 0.030(2) 0.026(2) -0.0021(17) 0.0054(17) -0.0030(18)
C2 0.070(3) 0.040(3) 0.030(2) -0.003(2) 0.018(2) -0.009(2)
C3 0.074(3) 0.032(3) 0.035(2) -0.008(2) 0.014(2) -0.015(2)
C4 0.030(2) 0.029(2) 0.028(2) -0.0039(18) 0.0064(18) -0.0020(18)
C5 0.078(4) 0.044(3) 0.030(2) -0.004(2) 0.018(2) -0.014(3)
C6 0.082(4) 0.037(3) 0.033(2) -0.004(2) 0.021(2) -0.025(3)
C7 0.028(2) 0.038(3) 0.028(2) -0.003(2) 0.0039(18) -0.0009(19)
C8 0.023(2) 0.029(2) 0.0233(19) 0.0006(17) 0.0020(17) 0.0029(17)
C9 0.037(3) 0.049(3) 0.058(3) -0.025(3) 0.001(2) -0.004(2)
C10 0.032(2) 0.056(3) 0.062(3) -0.023(3) 0.006(2) 0.004(2)
C11 0.028(2) 0.035(3) 0.030(2) 0.0016(19) -0.0006(18) 0.0014(19)
C12 0.032(2) 0.045(3) 0.038(2) -0.020(2) 0.002(2) -0.003(2)
C13 0.034(2) 0.041(3) 0.044(3) -0.012(2) 0.005(2) 0.008(2)
C14 0.025(2) 0.041(3) 0.029(2) 0.000(2) 0.0034(18) 0.001(2)
C15 0.031(2) 0.027(2) 0.030(2) 0.0006(18) 0.0018(19) 0.0043(18)
C16 0.029(2) 0.048(3) 0.062(3) 0.023(3) -0.003(2) -0.006(2)
C17 0.036(2) 0.044(3) 0.057(3) 0.020(2) 0.005(2) -0.008(2)
C18 0.035(2) 0.033(3) 0.030(2) 0.0056(19) 0.0042(19) 0.0044(19)
C19 0.032(2) 0.046(3) 0.046(3) 0.019(2) 0.009(2) 0.007(2)
C20 0.029(2) 0.043(3) 0.053(3) 0.017(2) 0.010(2) 0.001(2)
C21 0.036(3) 0.037(3) 0.032(2) 0.0013(19) 0.008(2) 0.006(2)

loop_
_atom_type_symbol
_atom_type_description
_atom_type_scat_dispersion_real
_atom_type_scat_dispersion_imag
_atom_type_scat_source
C C 0.0033 0.0016 'International Tables Vol C Tables 4.2.6.8 and 6.1.1.4'
H H 0.0000 0.0000 'International Tables Vol C Tables 4.2.6.8 and 6.1.1.4'
N N 0.0061 0.0033 'International Tables Vol C Tables 4.2.6.8 and 6.1.1.4'
O O 0.0106 0.0060 'International Tables Vol C Tables 4.2.6.8 and 6.1.1.4'
Mg Mg 0.0486 0.0363 'International Tables Vol C Tables 4.2.6.8 and 6.1.1.4'
P P 0.1023 0.0942 'International Tables Vol C Tables 4.2.6.8 and 6.1.1.4'

loop_
_geom_angle_atom_site_label_1
_geom_angle_atom_site_label_2
_geom_angle_atom_site_label_3
_geom_angle
_geom_angle_site_symmetry_1
_geom_angle_site_symmetry_3
O1P P1 C8 113.55(17) . .
O1P P1 C1 111.18(18) . .
C8 P1 C1 108.85(19) . .
O1P P1 C15 111.62(18) . .
C8 P1 C15 107.84(19) . .
C1 P1 C15 103.22(19) . .
O7 Mg1 O3 96.88(12) . 3_755
O7 Mg1 O6 94.07(12) . 2_644
O3 Mg1 O6 168.92(13) 3_755 2_644
O7 Mg1 O1P 87.66(12) . .
O3 Mg1 O1P 91.22(13) 3_755 .
O6 Mg1 O1P 90.95(12) 2_644 .
O7 Mg1 O2 91.57(12) . 4_556
O3 Mg1 O2 87.40(13) 3_755 4_556
O6 Mg1 O2 90.58(13) 2_644 4_556
O1P Mg1 O2 178.33(13) . 4_556
O7 Mg1 O8 178.60(13) . .
O3 Mg1 O8 84.52(13) 3_755 .
O6 Mg1 O8 84.53(13) 2_644 .
O1P Mg1 O8 92.27(13) . .
O2 Mg1 O8 88.54(14) 4_556 .
O7 Mg1 Mg2 32.46(7) . 3_655
O3 Mg1 Mg2 69.95(9) 3_755 3_655
O6 Mg1 Mg2 119.79(10) 2_644 3_655
O1P Mg1 Mg2 105.63(9) . 3_655
O2 Mg1 Mg2 73.01(9) 4_556 3_655
O8 Mg1 Mg2 148.73(10) . 3_655
O7 Mg1 Mg2 29.14(8) . .
O3 Mg1 Mg2 122.57(10) 3_755 .
O6 Mg1 Mg2 67.66(9) 2_644 .
O1P Mg1 Mg2 99.90(9) . .
O2 Mg1 Mg2 80.08(10) 4_556 .
O8 Mg1 Mg2 149.62(12) . .
Mg2 Mg1 Mg2 52.74(4) 3_655 .
O7 Mg2 O5 168.84(14) 3_655 2_644
O7 Mg2 O7 81.11(12) 3_655 .
O5 Mg2 O7 92.50(13) 2_644 .
O7 Mg2 O1 95.61(12) 3_655 2_654
O5 Mg2 O1 93.70(14) 2_644 2_654
O7 Mg2 O1 91.65(13) . 2_654
O7 Mg2 O4 96.92(13) 3_655 1_455
O5 Mg2 O4 89.74(13) 2_644 1_455
O7 Mg2 O4 177.31(14) . 1_455
O1 Mg2 O4 86.71(14) 2_654 1_455
O7 Mg2 O9 87.39(13) 3_655 .
O5 Mg2 O9 84.22(15) 2_644 .
O7 Mg2 O9 96.36(13) . .
O1 Mg2 O9 171.80(14) 2_654 .
O4 Mg2 O9 85.35(14) 1_455 .
O7 Mg2 Mg2 40.75(8) 3_655 3_655
O5 Mg2 Mg2 132.22(12) 2_644 3_655
O7 Mg2 Mg2 40.36(8) . 3_655
O1 Mg2 Mg2 94.77(11) 2_654 3_655
O4 Mg2 Mg2 137.64(12) 1_455 3_655
O9 Mg2 Mg2 92.48(10) . 3_655
O7 Mg2 Mg1 32.08(8) 3_655 3_655
O5 Mg2 Mg1 158.92(11) 2_644 3_655
O7 Mg2 Mg1 102.85(9) . 3_655
O1 Mg2 Mg1 71.77(9) 2_654 3_655
O4 Mg2 Mg1 74.61(10) 1_455 3_655
O9 Mg2 Mg1 107.95(11) . 3_655
Mg2 Mg2 Mg1 65.89(5) 3_655 3_655
O7 Mg2 Mg1 98.87(8) 3_655 .
O5 Mg2 Mg1 71.86(10) 2_644 .
O7 Mg2 Mg1 28.57(8) . .
O1 Mg2 Mg1 111.92(10) 2_654 .
O4 Mg2 Mg1 154.09(11) 1_455 .
O9 Mg2 Mg1 75.01(10) . .
Mg2 Mg2 Mg1 61.37(5) 3_655 .
Mg1 Mg2 Mg1 127.26(4) 3_655 .
P1 O1P Mg1 155.45(18) . .
C7 O1 Mg2 134.2(3) . 2_644
C7 O2 Mg1 128.2(3) . 4
C14 O3 Mg1 137.0(3) . 3_755
C14 O4 Mg2 127.3(3) . 1_655
C21 O5 Mg2 127.2(3) . 2_654
C21 O6 Mg1 135.7(3) . 2_654
Mg1 O7 Mg2 115.46(12) . 3_655
Mg1 O7 Mg2 122.29(14) . .
Mg2 O7 Mg2 98.89(12) 3_655 .
Mg1 O7 H7 106.3 . .
Mg2 O7 H7 106.3 3_655 .
Mg2 O7 H7 106.3 . .
C2 C1 C6 119.9(4) . .
C2 C1 P1 119.1(3) . .
C6 C1 P1 121.0(3) . .
C1 C2 C3 120.3(4) . .
C1 C2 H2A 119.9 . .
C3 C2 H2A 119.9 . .
C2 C3 C4 120.5(4) . .
C2 C3 H3A 119.7 . .
C4 C3 H3A 119.7 . .
C5 C4 C3 118.8(4) . .
C5 C4 C7 120.8(4) . .
C3 C4 C7 120.5(4) . .
C4 C5 C6 121.7(4) . .
C4 C5 H5A 119.2 . .
C6 C5 H5A 119.2 . .
C5 C6 C1 118.9(4) . .
C5 C6 H6A 120.6 . .
C1 C6 H6A 120.6 . .
O1 C7 O2 126.3(4) . .
O1 C7 C4 118.5(4) . .
O2 C7 C4 115.2(4) . .
C9 C8 C13 119.4(4) . .
C9 C8 P1 122.1(3) . .
C13 C8 P1 118.4(3) . .
C8 C9 C10 120.4(4) . .
C8 C9 H9A 119.8 . .
C10 C9 H9A 119.8 . .
C11 C10 C9 120.3(4) . .
C11 C10 H10A 119.9 . .
C9 C10 H10A 119.9 . .
C10 C11 C12 119.6(4) . .
C10 C11 C14 120.3(4) . .
C12 C11 C14 120.1(4) . .
C11 C12 C13 120.9(4) . .
C11 C12 H12A 119.6 . .
C13 C12 H12A 119.6 . .
C8 C13 C12 119.3(4) . .
C8 C13 H13A 120.3 . .
C12 C13 H13A 120.3 . .
O4 C14 O3 126.9(4) . .
O4 C14 C11 117.0(4) . .
O3 C14 C11 116.1(4) . .
C16 C15 C20 119.0(4) . .
C16 C15 P1 124.0(3) . .
C20 C15 P1 116.5(3) . .
C15 C16 C17 120.4(4) . .
C15 C16 H16A 119.8 . .
C17 C16 H16A 119.8 . .
C16 C17 C18 120.7(4) . .
C16 C17 H17A 119.7 . .
C18 C17 H17A 119.7 . .
C17 C18 C19 118.6(4) . .
C17 C18 C21 120.9(4) . .
C19 C18 C21 120.4(4) . .
C20 C19 C18 120.8(4) . .
C20 C19 H19A 119.6 . .
C18 C19 H19A 119.6 . .
C19 C20 C15 120.5(4) . .
C19 C20 H20A 119.8 . .
C15 C20 H20A 119.8 . .
O6 C21 O5 127.8(4) . .
O6 C21 C18 115.0(4) . .
O5 C21 C18 117.2(4) . .
C102 N100 C101 142.8(19) . .
C102 N100 C100 113.8(15) . .
C101 N100 C100 102.4(15) . .
O100 C100 N100 124.8(18) . .
O100 C100 H10B 117.6 . .
N100 C100 H10B 117.6 . .
N100 C101 H10C 109.5 . .
N100 C101 H10D 109.5 . .
H10C C101 H10D 109.5 . .
N100 C101 H10E 109.5 . .
H10C C101 H10E 109.5 . .
H10D C101 H10E 109.5 . .
N100 C102 H10F 109.5 . .
N100 C102 H10G 109.5 . .
H10F C102 H10G 109.5 . .
N100 C102 H10H 109.5 . .
H10F C102 H10H 109.5 . .
H10G C102 H10H 109.5 . .

loop_
_geom_bond_atom_site_label_1
_geom_bond_atom_site_label_2
_geom_bond_distance
_geom_bond_site_symmetry_2
P1 O1P 1.488(3) .
P1 C8 1.799(4) .
P1 C1 1.806(4) .
P1 C15 1.808(4) .
Mg1 O7 2.034(3) .
Mg1 O3 2.063(3) 3_755
Mg1 O6 2.069(3) 2_644
Mg1 O1P 2.073(3) .
Mg1 O2 2.099(3) 4_556
Mg1 O8 2.109(3) .
Mg1 Mg2 3.4583(19) 3_655
Mg1 Mg2 3.5966(19) .
Mg2 O7 2.056(3) 3_655
Mg2 O5 2.068(3) 2_644
Mg2 O7 2.072(3) .
Mg2 O1 2.083(3) 2_654
Mg2 O4 2.093(3) 1_455
Mg2 O9 2.159(4) .
Mg2 Mg2 3.136(3) 3_655
Mg2 Mg1 3.4583(19) 3_655
O1 C7 1.243(5) .
O1 Mg2 2.083(3) 2_644
O2 C7 1.272(5) .
O2 Mg1 2.099(3) 4
O3 C14 1.258(5) .
O3 Mg1 2.063(3) 3_755
O4 C14 1.239(5) .
O4 Mg2 2.093(3) 1_655
O5 C21 1.263(6) .
O5 Mg2 2.068(3) 2_654
O6 C21 1.255(5) .
O6 Mg1 2.069(3) 2_654
O7 Mg2 2.056(3) 3_655
O7 H7 1.0000 .
C1 C2 1.372(6) .
C1 C6 1.401(6) .
C2 C3 1.382(6) .
C2 H2A 0.9500 .
C3 C4 1.392(6) .
C3 H3A 0.9500 .
C4 C5 1.370(7) .
C4 C7 1.511(6) .
C5 C6 1.384(7) .
C5 H5A 0.9500 .
C6 H6A 0.9500 .
C8 C9 1.380(6) .
C8 C13 1.386(6) .
C9 C10 1.389(6) .
C9 H9A 0.9500 .
C10 C11 1.365(6) .
C10 H10A 0.9500 .
C11 C12 1.376(6) .
C11 C14 1.528(6) .
C12 C13 1.390(6) .
C12 H12A 0.9500 .
C13 H13A 0.9500 .
C15 C16 1.375(6) .
C15 C20 1.399(6) .
C16 C17 1.385(7) .
C16 H16A 0.9500 .
C17 C18 1.387(6) .
C17 H17A 0.9500 .
C18 C19 1.391(6) .
C18 C21 1.511(6) .
C19 C20 1.367(6) .
C19 H19A 0.9500 .
C20 H20A 0.9500 .
N100 C102 1.31(2) .
N100 C101 1.40(3) .
N100 C100 1.68(3) .
O100 C100 1.34(2) .
C100 H10B 0.9500 .
C101 H10C 0.9800 .
C101 H10D 0.9800 .
C101 H10E 0.9800 .
C102 H10F 0.9800 .
C102 H10G 0.9800 .
C102 H10H 0.9800 .
